data_7156286
loop_
_publ_author_name
'Xu, Yulong'
'Chen, Hao'
'Li, Wei'
'Xie, Qiong'
'Yu, Linqian'
'Shao, Liming'

_publ_section_title
;
 Synthetic access to isoxazoline-functionalized isoquinolines via
 microwave-assisted iminoxyl radical-participated cascade cyclization of
 vinyl isocyanides.
;
_journal_issue 27
_journal_name_full 'Organic &amp; biomolecular chemistry'
_journal_page_first 4996
_journal_page_last 5005
_journal_paper_doi 10.1039/c8ob01229f
_journal_volume 16
_journal_year 2018
_chemical_formula_moiety 'C29 H26 N2 O3'
_chemical_formula_sum 'C29 H26 N2 O3'
_chemical_formula_weight 450.52
_chemical_name_systematic
'Methyl 1-((4,4-dimethyl-3-phenyl-4,5-dihydroisoxazol-5-yl)methyl)-4-phenylisoquinoline-3-carboxylate'
_space_group_crystal_system orthorhombic
_space_group_IT_number 61
_space_group_name_Hall '-P 2ac 2ab'
_space_group_name_H-M_alt 'P b c a'
_symmetry_space_group_name_Hall '-P 2ac 2ab'
_symmetry_space_group_name_H-M 'P b c a'
_atom_sites_solution_hydrogens geom
_atom_sites_solution_primary dual
_audit_creation_date 2017-06-15
_audit_creation_method
;
Olex2 1.2
(compiled 2017.03.28 svn.r3405 for OlexSys, GUI svn.r5337)
;
_audit_update_record
;
2018-05-24 deposited with the CCDC.
2018-06-15 downloaded from the CCDC.
;
_cell_angle_alpha 90
_cell_angle_beta 90
_cell_angle_gamma 90
_cell_formula_units_Z 8
_cell_length_a 10.1449(2)
_cell_length_b 11.6133(3)
_cell_length_c 40.0056(9)
_cell_measurement_reflns_used 8471
_cell_measurement_temperature 302(2)
_cell_measurement_theta_max 69.81
_cell_measurement_theta_min 3.314
_cell_volume 4713.29(19)
_computing_cell_refinement 'SAINT v8.37A (Bruker, 2015)'
_computing_data_reduction 'SAINT v8.37A (Bruker, 2015)'
_computing_molecular_graphics 'Olex2 (Dolomanov et al., 2009)'
_computing_publication_material 'Olex2 (Dolomanov et al., 2009)'
_computing_structure_refinement 'ShelXL (Sheldrick, 2015)'
_computing_structure_solution 'ShelXT (Sheldrick, 2015)'
_diffrn_ambient_temperature 301.85
_diffrn_measured_fraction_theta_full 0.997
_diffrn_measured_fraction_theta_max 0.994
_diffrn_measurement_device_type 'Bruker APEX-II CCD'
_diffrn_measurement_method '\f and \w scans'
_diffrn_radiation_type CuK\a
_diffrn_radiation_wavelength 1.54178
_diffrn_reflns_av_R_equivalents 0.0575
_diffrn_reflns_av_unetI/netI 0.0341
_diffrn_reflns_Laue_measured_fraction_full 0.997
_diffrn_reflns_Laue_measured_fraction_max 0.994
_diffrn_reflns_limit_h_max 11
_diffrn_reflns_limit_h_min -12
_diffrn_reflns_limit_k_max 13
_diffrn_reflns_limit_k_min -12
_diffrn_reflns_limit_l_max 48
_diffrn_reflns_limit_l_min -47
_diffrn_reflns_number 29650
_diffrn_reflns_point_group_measured_fraction_full 0.997
_diffrn_reflns_point_group_measured_fraction_max 0.994
_diffrn_reflns_theta_full 67.679
_diffrn_reflns_theta_max 70.084
_diffrn_reflns_theta_min 4.888
_diffrn_standards_number 0
_exptl_absorpt_coefficient_mu 0.659
_exptl_absorpt_correction_T_max 0.7533
_exptl_absorpt_correction_T_min 0.5239
_exptl_absorpt_correction_type multi-scan
_exptl_absorpt_process_details
'SADABS-2016/2 (Bruker,2016/2) was used for absorption correction. wR2(int) was 0.1376 before and 0.0701 after correction. The Ratio of minimum to maximum transmission is 0.6955. The \l/2 correction factor is Not present.'
_exptl_crystal_colour 'white solid'
_exptl_crystal_density_diffrn 1.270
_exptl_crystal_description block
_exptl_crystal_F_000 1904
_exptl_crystal_recrystallization_method 'Re-crystallisation from solvent'
_exptl_crystal_size_max 0.3
_exptl_crystal_size_mid 0.22
_exptl_crystal_size_min 0.12
_refine_diff_density_max 0.294
_refine_diff_density_min -0.203
_refine_diff_density_rms 0.041
_refine_ls_extinction_method none
_refine_ls_goodness_of_fit_ref 1.021
_refine_ls_hydrogen_treatment constr
_refine_ls_matrix_type full
_refine_ls_number_parameters 310
_refine_ls_number_reflns 4456
_refine_ls_number_restraints 0
_refine_ls_restrained_S_all 1.021
_refine_ls_R_factor_all 0.0668
_refine_ls_R_factor_gt 0.0510
_refine_ls_shift/su_max 0.001
_refine_ls_shift/su_mean 0.000
_refine_ls_structure_factor_coef Fsqd
_refine_ls_weighting_details 'w=1/[\s^2^(Fo^2^)+(0.0685P)^2^+1.5826P] where P=(Fo^2^+2Fc^2^)/3'
_refine_ls_weighting_scheme calc
_refine_ls_wR_factor_gt 0.1284
_refine_ls_wR_factor_ref 0.1408
_reflns_Friedel_coverage 0.000
_reflns_number_gt 3452
_reflns_number_total 4456
_reflns_threshold_expression 'I > 2\s(I)'
_cod_data_source_file c8ob01229f2.cif
_cod_data_source_block cu_d8v17115_0m
_cod_depositor_comments 'Adding full bibliography for 7156286.cif.'
_cod_database_code 7156286
_shelx_shelxl_version_number 2016/6
_shelx_space_group_comment
;
The symmetry employed for this shelxl refinement is uniquely defined
by the following loop, which should always be used as a source of
symmetry information in preference to the above space-group names.
They are only intended as comments.
;
_shelx_estimated_absorpt_t_max 0.925
_shelx_estimated_absorpt_t_min 0.827
_olex2_refinement_description
;
1. Fixed Uiso
 At 1.2 times of:
  All C(H) groups, All C(H,H) groups
 At 1.5 times of:
  All C(H,H,H) groups
2.a Ternary CH refined with riding coordinates:
 C11(H11)
2.b Secondary CH2 refined with riding coordinates:
 C12(H12A,H12B)
2.c Aromatic/amide H refined with riding coordinates:
 C1(H1), C2(H2), C3(H3), C4(H4), C5(H5), C15(H15), C16(H16), C17(H17),
 C18(H18), C25(H25), C26(H26), C27(H27), C28(H28), C29(H29)
2.d Idealised Me refined as rotating group:
 C9(H9A,H9B,H9C), C10(H10A,H10B,H10C), C23(H23A,H23B,H23C)
;
_olex2_submission_special_instructions 'No special instructions were received'

loop_
_space_group_symop_operation_xyz
'x, y, z'
'-x+1/2, -y, z+1/2'
'-x, y+1/2, -z+1/2'
'x+1/2, -y+1/2, -z'
'-x, -y, -z'
'x-1/2, y, -z-1/2'
'x, -y-1/2, z-1/2'
'-x-1/2, y-1/2, z'

loop_
_atom_site_label
_atom_site_type_symbol
_atom_site_fract_x
_atom_site_fract_y
_atom_site_fract_z
_atom_site_U_iso_or_equiv
_atom_site_adp_type
_atom_site_occupancy
_atom_site_site_symmetry_order
_atom_site_calc_flag
_atom_site_refinement_flags_posn
O1 O 0.53645(16) 0.44550(12) 0.69760(3) 0.0558(4) Uani 1 1 d .
O2 O 0.33103(17) 0.60843(15) 0.58402(5) 0.0764(5) Uani 1 1 d .
O3 O 0.36627(16) 0.42261(14) 0.57466(4) 0.0663(5) Uani 1 1 d .
N1 N 0.55927(19) 0.44288(14) 0.73253(4) 0.0515(4) Uani 1 1 d .
N2 N 0.56648(16) 0.45194(14) 0.62202(4) 0.0448(4) Uani 1 1 d .
C1 C 0.6953(2) 0.39970(17) 0.79498(5) 0.0472(5) Uani 1 1 d .
H1 H 0.723028 0.467110 0.784586 0.057 Uiso 1 1 calc R
C2 C 0.7260(2) 0.3810(2) 0.82824(5) 0.0551(5) Uani 1 1 d .
H2 H 0.775180 0.435217 0.839935 0.066 Uiso 1 1 calc R
C3 C 0.6840(2) 0.2825(2) 0.84409(5) 0.0592(6) Uani 1 1 d .
H3 H 0.703111 0.270894 0.866576 0.071 Uiso 1 1 calc R
C4 C 0.6132(2) 0.2006(2) 0.82646(5) 0.0563(5) Uani 1 1 d .
H4 H 0.585161 0.133745 0.837109 0.068 Uiso 1 1 calc R
C5 C 0.5840(2) 0.21790(17) 0.79311(5) 0.0462(5) Uani 1 1 d .
H5 H 0.537668 0.161935 0.781344 0.055 Uiso 1 1 calc R
C6 C 0.62344(18) 0.31877(15) 0.77691(4) 0.0390(4) Uani 1 1 d .
C7 C 0.59140(19) 0.34069(15) 0.74124(4) 0.0391(4) Uani 1 1 d .
C8 C 0.59175(19) 0.25410(14) 0.71287(4) 0.0382(4) Uani 1 1 d .
C9 C 0.4670(2) 0.17968(18) 0.71345(5) 0.0507(5) Uani 1 1 d .
H9A H 0.469653 0.129193 0.732436 0.076 Uiso 1 1 calc GR
H9B H 0.462462 0.134811 0.693326 0.076 Uiso 1 1 calc GR
H9C H 0.390816 0.228419 0.714938 0.076 Uiso 1 1 calc GR
C10 C 0.7143(2) 0.17759(18) 0.71308(5) 0.0531(5) Uani 1 1 d .
H10A H 0.791643 0.224825 0.714711 0.080 Uiso 1 1 calc GR
H10B H 0.717532 0.133560 0.692792 0.080 Uiso 1 1 calc GR
H10C H 0.710551 0.126308 0.731882 0.080 Uiso 1 1 calc GR
C11 C 0.58145(19) 0.33886(15) 0.68302(5) 0.0398(4) Uani 1 1 d .
H11 H 0.514281 0.310623 0.667441 0.048 Uiso 1 1 calc R
C12 C 0.7063(2) 0.36382(18) 0.66384(5) 0.0489(5) Uani 1 1 d .
H12A H 0.740823 0.292285 0.654893 0.059 Uiso 1 1 calc R
H12B H 0.771579 0.395139 0.679039 0.059 Uiso 1 1 calc R
C13 C 0.68510(19) 0.44801(16) 0.63535(4) 0.0410(4) Uani 1 1 d .
C14 C 0.79101(19) 0.51710(16) 0.62330(4) 0.0396(4) Uani 1 1 d .
C15 C 0.9215(2) 0.50894(18) 0.63588(5) 0.0471(5) Uani 1 1 d .
H15 H 0.940316 0.456648 0.652828 0.057 Uiso 1 1 calc R
C16 C 1.0194(2) 0.5766(2) 0.62346(5) 0.0541(5) Uani 1 1 d .
H16 H 1.104324 0.570617 0.632056 0.065 Uiso 1 1 calc R
C17 C 0.9931(2) 0.6551(2) 0.59788(6) 0.0573(6) Uani 1 1 d .
H17 H 1.060509 0.701492 0.589712 0.069 Uiso 1 1 calc R
C18 C 0.8702(2) 0.66443(18) 0.58482(5) 0.0504(5) Uani 1 1 d .
H18 H 0.854885 0.716279 0.567534 0.060 Uiso 1 1 calc R
C19 C 0.76474(19) 0.59633(15) 0.59710(4) 0.0402(4) Uani 1 1 d .
C20 C 0.63403(19) 0.60204(15) 0.58357(4) 0.0395(4) Uani 1 1 d .
C21 C 0.54216(19) 0.52749(16) 0.59662(4) 0.0410(4) Uani 1 1 d .
C22 C 0.4025(2) 0.52655(17) 0.58464(5) 0.0458(5) Uani 1 1 d .
C23 C 0.2323(3) 0.4097(2) 0.56277(7) 0.0788(8) Uani 1 1 d .
H23A H 0.219115 0.457822 0.543544 0.118 Uiso 1 1 calc GR
H23B H 0.171944 0.431954 0.580096 0.118 Uiso 1 1 calc GR
H23C H 0.216873 0.330790 0.556787 0.118 Uiso 1 1 calc GR
C24 C 0.60272(19) 0.68189(16) 0.55567(4) 0.0419(4) Uani 1 1 d .
C25 C 0.6120(2) 0.80009(18) 0.55971(6) 0.0599(6) Uani 1 1 d .
H25 H 0.634892 0.830162 0.580458 0.072 Uiso 1 1 calc R
C26 C 0.5878(3) 0.8738(2) 0.53337(7) 0.0759(8) Uani 1 1 d .
H26 H 0.595795 0.952890 0.536362 0.091 Uiso 1 1 calc R
C27 C 0.5521(3) 0.8309(2) 0.50295(7) 0.0815(9) Uani 1 1 d .
H27 H 0.535526 0.880675 0.485233 0.098 Uiso 1 1 calc R
C28 C 0.5407(3) 0.7144(3) 0.49852(6) 0.0862(10) Uani 1 1 d .
H28 H 0.515398 0.685163 0.477845 0.103 Uiso 1 1 calc R
C29 C 0.5668(3) 0.6399(2) 0.52478(5) 0.0648(7) Uani 1 1 d .
H29 H 0.559958 0.560865 0.521518 0.078 Uiso 1 1 calc R

loop_
_atom_site_aniso_label
_atom_site_aniso_U_11
_atom_site_aniso_U_22
_atom_site_aniso_U_33
_atom_site_aniso_U_23
_atom_site_aniso_U_13
_atom_site_aniso_U_12
O1 0.0831(11) 0.0404(8) 0.0438(8) 0.0071(6) 0.0041(7) 0.0187(7)
O2 0.0534(10) 0.0616(10) 0.1143(15) -0.0071(10) -0.0119(10) 0.0104(8)
O3 0.0542(10) 0.0553(9) 0.0895(12) -0.0106(8) -0.0214(8) 0.0010(7)
N1 0.0722(12) 0.0389(9) 0.0433(9) 0.0029(7) 0.0026(8) 0.0088(8)
N2 0.0475(10) 0.0457(9) 0.0413(8) 0.0080(7) 0.0028(7) -0.0015(7)
C1 0.0474(12) 0.0414(10) 0.0528(11) -0.0055(8) 0.0002(9) 0.0016(8)
C2 0.0545(13) 0.0580(13) 0.0527(12) -0.0187(10) -0.0084(10) 0.0087(10)
C3 0.0659(15) 0.0715(15) 0.0401(10) -0.0042(10) -0.0057(10) 0.0161(12)
C4 0.0681(15) 0.0554(13) 0.0453(11) 0.0093(9) 0.0027(10) 0.0039(11)
C5 0.0502(12) 0.0440(10) 0.0444(10) 0.0022(8) -0.0038(8) -0.0029(9)
C6 0.0392(10) 0.0369(9) 0.0410(9) -0.0007(7) 0.0009(7) 0.0043(7)
C7 0.0411(10) 0.0343(9) 0.0417(9) 0.0014(7) 0.0031(8) 0.0008(7)
C8 0.0448(10) 0.0338(9) 0.0360(9) 0.0038(7) 0.0005(7) 0.0040(8)
C9 0.0626(14) 0.0436(11) 0.0458(11) 0.0056(8) -0.0063(9) -0.0098(9)
C10 0.0607(14) 0.0493(12) 0.0491(11) 0.0072(9) 0.0034(10) 0.0200(10)
C11 0.0437(11) 0.0349(9) 0.0408(9) 0.0051(7) 0.0001(8) 0.0028(8)
C12 0.0433(11) 0.0542(12) 0.0492(11) 0.0160(9) 0.0009(9) 0.0020(9)
C13 0.0425(11) 0.0441(10) 0.0365(9) 0.0040(7) 0.0013(8) 0.0040(8)
C14 0.0446(11) 0.0404(10) 0.0339(9) -0.0005(7) 0.0031(7) 0.0020(8)
C15 0.0467(12) 0.0528(11) 0.0419(10) 0.0022(8) -0.0012(8) 0.0036(9)
C16 0.0409(11) 0.0665(14) 0.0548(12) -0.0001(10) -0.0018(9) -0.0021(10)
C17 0.0496(13) 0.0581(13) 0.0643(13) 0.0074(10) 0.0050(10) -0.0101(10)
C18 0.0515(13) 0.0502(12) 0.0495(11) 0.0086(9) 0.0051(9) -0.0045(9)
C19 0.0474(11) 0.0392(10) 0.0339(8) -0.0013(7) 0.0033(8) 0.0011(8)
C20 0.0484(11) 0.0371(9) 0.0331(9) -0.0003(7) 0.0011(8) 0.0024(8)
C21 0.0455(11) 0.0415(10) 0.0360(9) 0.0008(7) -0.0010(8) 0.0014(8)
C22 0.0491(12) 0.0462(11) 0.0423(10) 0.0051(8) 0.0017(9) 0.0028(9)
C23 0.0579(16) 0.0798(18) 0.099(2) -0.0106(15) -0.0230(14) -0.0070(13)
C24 0.0465(11) 0.0414(10) 0.0379(9) 0.0034(7) 0.0017(8) 0.0031(8)
C25 0.0775(16) 0.0433(11) 0.0589(13) -0.0001(9) -0.0113(11) 0.0048(11)
C26 0.095(2) 0.0452(13) 0.0879(19) 0.0166(12) -0.0123(16) 0.0078(13)
C27 0.111(2) 0.0708(17) 0.0623(15) 0.0290(13) -0.0054(15) 0.0186(16)
C28 0.137(3) 0.0788(19) 0.0424(12) 0.0065(12) -0.0174(14) 0.0189(18)
C29 0.099(2) 0.0517(12) 0.0433(11) 0.0008(9) -0.0113(12) 0.0082(12)

loop_
_atom_type_symbol
_atom_type_description
_atom_type_scat_dispersion_real
_atom_type_scat_dispersion_imag
_atom_type_scat_source
C C 0.0181 0.0091 'International Tables Vol C Tables 4.2.6.8 and 6.1.1.4'
H H 0.0000 0.0000 'International Tables Vol C Tables 4.2.6.8 and 6.1.1.4'
N N 0.0311 0.0180 'International Tables Vol C Tables 4.2.6.8 and 6.1.1.4'
O O 0.0492 0.0322 'International Tables Vol C Tables 4.2.6.8 and 6.1.1.4'

loop_
_geom_angle_atom_site_label_1
_geom_angle_atom_site_label_2
_geom_angle_atom_site_label_3
_geom_angle
N1 O1 C11 109.17(13)
C22 O3 C23 117.01(19)
C7 N1 O1 109.30(15)
C13 N2 C21 119.27(16)
C2 C1 H1 119.6
C2 C1 C6 120.7(2)
C6 C1 H1 119.6
C1 C2 H2 119.9
C3 C2 C1 120.3(2)
C3 C2 H2 119.9
C2 C3 H3 120.1
C2 C3 C4 119.8(2)
C4 C3 H3 120.1
C3 C4 H4 119.9
C5 C4 C3 120.2(2)
C5 C4 H4 119.9
C4 C5 H5 119.7
C4 C5 C6 120.58(19)
C6 C5 H5 119.7
C1 C6 C5 118.36(18)
C1 C6 C7 119.86(17)
C5 C6 C7 121.78(17)
N1 C7 C6 118.47(16)
N1 C7 C8 114.32(16)
C6 C7 C8 127.21(15)
C7 C8 C9 111.15(16)
C7 C8 C10 112.55(16)
C7 C8 C11 98.93(13)
C9 C8 C11 108.29(15)
C10 C8 C9 110.09(16)
C10 C8 C11 115.35(15)
C8 C9 H9A 109.5
C8 C9 H9B 109.5
C8 C9 H9C 109.5
H9A C9 H9B 109.5
H9A C9 H9C 109.5
H9B C9 H9C 109.5
C8 C10 H10A 109.5
C8 C10 H10B 109.5
C8 C10 H10C 109.5
H10A C10 H10B 109.5
H10A C10 H10C 109.5
H10B C10 H10C 109.5
O1 C11 C8 104.76(14)
O1 C11 H11 108.9
O1 C11 C12 107.83(16)
C8 C11 H11 108.9
C12 C11 C8 117.19(16)
C12 C11 H11 108.9
C11 C12 H12A 109.0
C11 C12 H12B 109.0
C11 C12 C13 112.77(16)
H12A C12 H12B 107.8
C13 C12 H12A 109.0
C13 C12 H12B 109.0
N2 C13 C12 117.13(17)
N2 C13 C14 122.17(16)
C14 C13 C12 120.68(17)
C15 C14 C13 123.07(17)
C15 C14 C19 118.69(17)
C19 C14 C13 118.23(17)
C14 C15 H15 119.6
C16 C15 C14 120.85(19)
C16 C15 H15 119.6
C15 C16 H16 119.8
C15 C16 C17 120.3(2)
C17 C16 H16 119.8
C16 C17 H17 119.6
C18 C17 C16 120.7(2)
C18 C17 H17 119.6
C17 C18 H18 119.5
C17 C18 C19 121.03(19)
C19 C18 H18 119.5
C14 C19 C20 118.83(17)
C18 C19 C14 118.39(18)
C18 C19 C20 122.76(17)
C19 C20 C24 120.68(17)
C21 C20 C19 117.03(16)
C21 C20 C24 122.23(17)
N2 C21 C20 124.38(18)
N2 C21 C22 113.89(16)
C20 C21 C22 121.68(17)
O2 C22 O3 123.4(2)
O2 C22 C21 125.1(2)
O3 C22 C21 111.48(17)
O3 C23 H23A 109.5
O3 C23 H23B 109.5
O3 C23 H23C 109.5
H23A C23 H23B 109.5
H23A C23 H23C 109.5
H23B C23 H23C 109.5
C25 C24 C20 121.09(17)
C29 C24 C20 120.65(18)
C29 C24 C25 118.24(19)
C24 C25 H25 119.5
C26 C25 C24 120.9(2)
C26 C25 H25 119.6
C25 C26 H26 119.9
C27 C26 C25 120.1(2)
C27 C26 H26 119.9
C26 C27 H27 120.0
C26 C27 C28 119.9(2)
C28 C27 H27 120.0
C27 C28 H28 119.9
C27 C28 C29 120.1(2)
C29 C28 H28 119.9
C24 C29 C28 120.7(2)
C24 C29 H29 119.7
C28 C29 H29 119.7

loop_
_geom_bond_atom_site_label_1
_geom_bond_atom_site_label_2
_geom_bond_distance
O1 N1 1.417(2)
O1 C11 1.443(2)
O2 C22 1.196(2)
O3 C22 1.323(2)
O3 C23 1.448(3)
N1 C7 1.279(2)
N2 C13 1.317(3)
N2 C21 1.365(2)
C1 H1 0.9300
C1 C2 1.384(3)
C1 C6 1.392(3)
C2 H2 0.9300
C2 C3 1.375(3)
C3 H3 0.9300
C3 C4 1.385(3)
C4 H4 0.9300
C4 C5 1.381(3)
C5 H5 0.9300
C5 C6 1.397(3)
C6 C7 1.485(2)
C7 C8 1.516(2)
C8 C9 1.533(3)
C8 C10 1.528(3)
C8 C11 1.551(2)
C9 H9A 0.9600
C9 H9B 0.9600
C9 H9C 0.9600
C10 H10A 0.9600
C10 H10B 0.9600
C10 H10C 0.9600
C11 H11 0.9800
C11 C12 1.509(3)
C12 H12A 0.9700
C12 H12B 0.9700
C12 C13 1.517(2)
C13 C14 1.425(3)
C14 C15 1.419(3)
C14 C19 1.420(2)
C15 H15 0.9300
C15 C16 1.361(3)
C16 H16 0.9300
C16 C17 1.396(3)
C17 H17 0.9300
C17 C18 1.356(3)
C18 H18 0.9300
C18 C19 1.419(3)
C19 C20 1.434(3)
C20 C21 1.375(3)
C20 C24 1.485(2)
C21 C22 1.496(3)
C23 H23A 0.9600
C23 H23B 0.9600
C23 H23C 0.9600
C24 C25 1.385(3)
C24 C29 1.377(3)
C25 H25 0.9300
C25 C26 1.380(3)
C26 H26 0.9300
C26 C27 1.364(4)
C27 H27 0.9300
C27 C28 1.369(4)
C28 H28 0.9300
C28 C29 1.386(3)
C29 H29 0.9300
